data_7129213
loop_
_publ_author_name
'Nobile, Enzo'
'Castanheiro, Thomas'
'Besset, Tatiana'

_publ_section_title
;
 C--H Electrophilic (phenylsulfonyl)difluoromethylation of (hetero)arenes
 with a newly designed reagent
;
_journal_name_full 'Chemical Communications'
_journal_paper_doi 10.1039/D1CC04737J
_journal_year 2021
_chemical_absolute_configuration ad
_chemical_compound_source 'synthesis as described'
_chemical_formula_moiety 'C13 H10 Cl1 F2 N1 O2 S1'
_chemical_formula_sum 'C13 H10 Cl F2 N O2 S'
_chemical_formula_weight 317.73
_space_group_IT_number 29
_space_group_name_Hall 'P -2a -2ab'
_space_group_name_H-M_alt 'P b 21 a'
_symmetry_cell_setting orthorhombic
_symmetry_Int_Tables_number 29
_symmetry_space_group_name_Hall 'P -2a -2ab'
_symmetry_space_group_name_H-M 'P b 21 a'
_atom_sites_solution_hydrogens geom
_atom_sites_solution_primary direct
_atom_sites_solution_secondary difmap
_audit_block_doi 10.5517/ccdc.csd.cc27z73l
_audit_conform_dict_location ftp://ftp.iucr.org/pub/cif_core.dic
_audit_conform_dict_name cif_core.dic
_audit_conform_dict_version 2.4
_audit_creation_date 2020-11-27T10:11:30-00:00
_audit_creation_method 'WinGX routine CIF_UPDATE'
_audit_update_record
;
2021-05-19 deposited with the CCDC.	2021-09-20 downloaded from the CCDC.
;
_cell_angle_alpha 90
_cell_angle_beta 90
_cell_angle_gamma 90
_cell_formula_units_Z 4
_cell_length_a 7.670(3)
_cell_length_b 14.031(6)
_cell_length_c 12.610(5)
_cell_measurement_reflns_used 1440
_cell_measurement_temperature 293(2)
_cell_measurement_theta_max 26.36
_cell_measurement_theta_min 2.9
_cell_measurement_wavelength 0.71073
_cell_volume 1357.1(10)
_computing_molecular_graphics 'Ortep-3 for Windows (Farrugia, 1997)'
_computing_publication_material 'WinGX publication routines (Farrugia, 1999)'
_computing_structure_refinement 'SHELXL-97 (Sheldrick, 2008)'
_diffrn_ambient_temperature 293(2)
_diffrn_measured_fraction_theta_full 0.988
_diffrn_measured_fraction_theta_max 0.988
_diffrn_measurement_device_type 'SMART APEX I Bruker'
_diffrn_radiation_monochromator graphite
_diffrn_radiation_probe x-ray
_diffrn_radiation_type MoK\a
_diffrn_radiation_wavelength 0.71073
_diffrn_reflns_av_R_equivalents 0.0771
_diffrn_reflns_av_unetI/netI 0.0755
_diffrn_reflns_limit_h_max 8
_diffrn_reflns_limit_h_min -7
_diffrn_reflns_limit_k_max 15
_diffrn_reflns_limit_k_min -15
_diffrn_reflns_limit_l_max 13
_diffrn_reflns_limit_l_min -13
_diffrn_reflns_number 5524
_diffrn_reflns_theta_full 23.36
_diffrn_reflns_theta_max 23.36
_diffrn_reflns_theta_min 2.9
_exptl_absorpt_coefficient_mu 0.458
_exptl_absorpt_correction_type none
_exptl_crystal_colour colourless
_exptl_crystal_density_diffrn 1.555
_exptl_crystal_density_method 'not measured'
_exptl_crystal_description prism
_exptl_crystal_F_000 648
_exptl_crystal_size_max 0
_exptl_crystal_size_mid 0
_exptl_crystal_size_min 0
_refine_diff_density_max 0.239
_refine_diff_density_min -0.166
_refine_diff_density_rms 0.05
_refine_ls_abs_structure_details 'Flack H D (1983), Acta Cryst. A39, 876-881'
_refine_ls_abs_structure_Flack 0.08(11)
_refine_ls_extinction_method none
_refine_ls_goodness_of_fit_ref 0.86
_refine_ls_hydrogen_treatment constr
_refine_ls_matrix_type full
_refine_ls_number_parameters 181
_refine_ls_number_reflns 1892
_refine_ls_number_restraints 1
_refine_ls_restrained_S_all 0.86
_refine_ls_R_factor_all 0.0584
_refine_ls_R_factor_gt 0.0431
_refine_ls_shift/su_max 0
_refine_ls_shift/su_mean 0
_refine_ls_structure_factor_coef Fsqd
_refine_ls_weighting_details 'calc w=1/[\s^2^(Fo^2^)+(0.0351P)^2^+0.0000P] where P=(Fo^2^+2Fc^2^)/3'
_refine_ls_weighting_scheme calc
_refine_ls_wR_factor_gt 0.0882
_refine_ls_wR_factor_ref 0.0934
_reflns_number_gt 1440
_reflns_number_total 1892
_reflns_threshold_expression >2\s(I)
_cod_data_source_file d1cc04737j2.cif
_cod_data_source_block en244
_cod_depositor_comments
;
The following automatic conversions were performed:

data item '_symmetry_cell_setting' value 'Orthorhombic' was changed
to 'orthorhombic' in accordance with the
/home/data/users/saulius/crontab/automatic-downloads/rss-feeds/RSC/lib/dictionaries/cif_core.dic
dictionary named 'cif_core.dic' version 2.4.2 last updated on
2011-04-26.

Automatic conversion script
Id: cif_fix_values 7556 2019-12-06 15:28:31Z antanas 
;
_cod_original_cell_volume 1357.1(9)
_cod_database_code 7129213

loop_
_symmetry_equiv_pos_as_xyz
'x, y, z'
'x+1/2, y, -z'
'-x+1/2, y+1/2, z'
'-x, y+1/2, -z'

loop_
_atom_site_label
_atom_site_type_symbol
_atom_site_fract_x
_atom_site_fract_y
_atom_site_fract_z
_atom_site_U_iso_or_equiv
_atom_site_adp_type
_atom_site_occupancy
_atom_site_symmetry_multiplicity
_atom_site_calc_flag
_atom_site_refinement_flags
_atom_site_disorder_assembly
_atom_site_disorder_group
C1 C 0.4260(5) 0.5602(3) 0.4738(4) 0.0452(12) Uani 1 1 d . . .
C2 C 0.3894(6) 0.5058(3) 0.5640(4) 0.0483(12) Uani 1 1 d . . .
H2 H 0.4046 0.5329 0.6306 0.058 Uiso 1 1 calc R . .
C3 C 0.3324(6) 0.4148(4) 0.5566(4) 0.0517(12) Uani 1 1 d . . .
C4 C 0.3058(6) 0.3700(4) 0.4610(4) 0.0560(13) Uani 1 1 d . . .
H4 H 0.2653 0.3076 0.4573 0.067 Uiso 1 1 calc R . .
C5 C 0.3420(6) 0.4220(4) 0.3712(4) 0.0581(13) Uani 1 1 d . . .
H5 H 0.325 0.3933 0.3055 0.07 Uiso 1 1 calc R . .
C6 C 0.4020(5) 0.5144(3) 0.3738(4) 0.0448(11) Uani 1 1 d . . .
C7 C 0.4349(6) 0.5625(4) 0.2708(4) 0.0531(12) Uani 1 1 d . . .
C8 C 0.3035(6) 0.6845(3) 0.1046(4) 0.0508(12) Uani 1 1 d . . .
C9 C 0.2859(6) 0.6439(4) 0.0048(4) 0.0562(12) Uani 1 1 d . . .
H9 H 0.2437 0.5822 -0.0037 0.067 Uiso 1 1 calc R . .
C10 C 0.3345(6) 0.6997(5) -0.0826(4) 0.0692(15) Uani 1 1 d . . .
H10 H 0.3241 0.6748 -0.1507 0.083 Uiso 1 1 calc R . .
C11 C 0.3960(7) 0.7893(5) -0.0695(5) 0.0727(16) Uani 1 1 d . . .
H11 H 0.427 0.8251 -0.1286 0.087 Uiso 1 1 calc R . .
C12 C 0.4133(7) 0.8277(4) 0.0295(5) 0.0690(16) Uani 1 1 d . . .
H12 H 0.4567 0.8892 0.0373 0.083 Uiso 1 1 calc R . .
C13 C 0.3660(6) 0.7753(3) 0.1186(4) 0.0577(13) Uani 1 1 d . . .
H13 H 0.3765 0.8012 0.1862 0.069 Uiso 1 1 calc R . .
Cl1 Cl 0.29772(18) 0.34980(11) 0.67288(12) 0.0820(5) Uani 1 1 d . . .
F1 F 0.4894(4) 0.5026(2) 0.1943(2) 0.0746(8) Uani 1 1 d . . .
F2 F 0.5570(3) 0.6325(2) 0.2757(2) 0.0701(8) Uani 1 1 d . . .
N1 N 0.4759(6) 0.6518(3) 0.4861(3) 0.0653(12) Uani 1 1 d . . .
H1A H 0.4848 0.6758 0.5486 0.078 Uiso 1 1 calc R . .
H1B H 0.4989 0.6862 0.4314 0.078 Uiso 1 1 calc R . .
O1 O 0.1767(4) 0.6840(2) 0.2952(3) 0.0680(10) Uani 1 1 d . . .
O2 O 0.1256(4) 0.5410(2) 0.1850(3) 0.0700(10) Uani 1 1 d . . .
S1 S 0.23452(15) 0.61905(9) 0.21604(8) 0.0516(3) Uani 1 1 d . . .

loop_
_atom_site_aniso_label
_atom_site_aniso_U_11
_atom_site_aniso_U_22
_atom_site_aniso_U_33
_atom_site_aniso_U_23
_atom_site_aniso_U_13
_atom_site_aniso_U_12
C1 0.050(3) 0.042(3) 0.044(4) -0.001(2) -0.007(2) 0.003(2)
C2 0.054(3) 0.059(3) 0.032(3) 0.000(3) -0.002(2) 0.009(2)
C3 0.049(3) 0.061(3) 0.045(4) 0.014(3) 0.001(2) 0.006(2)
C4 0.062(3) 0.047(3) 0.059(4) 0.007(3) -0.001(2) 0.003(3)
C5 0.061(3) 0.065(4) 0.049(4) -0.001(3) -0.011(3) 0.008(3)
C6 0.047(3) 0.046(3) 0.042(3) 0.003(2) -0.001(2) 0.002(2)
C7 0.064(3) 0.065(3) 0.031(3) -0.003(2) 0.002(2) 0.005(3)
C8 0.054(3) 0.063(3) 0.036(3) -0.004(2) 0.004(2) 0.004(2)
C9 0.057(3) 0.075(3) 0.037(3) -0.005(3) -0.002(2) 0.002(2)
C10 0.059(3) 0.116(5) 0.032(3) 0.002(3) -0.002(2) 0.003(3)
C11 0.062(4) 0.104(5) 0.052(4) 0.026(4) 0.004(3) 0.006(3)
C12 0.065(3) 0.071(4) 0.072(5) 0.017(3) 0.000(3) -0.005(3)
C13 0.059(3) 0.063(3) 0.052(4) -0.006(3) -0.001(3) 0.001(3)
Cl1 0.0942(10) 0.0916(10) 0.0603(9) 0.0325(8) 0.0082(7) 0.0105(9)
F1 0.093(2) 0.086(2) 0.0449(18) -0.0065(16) 0.0110(15) 0.0249(17)
F2 0.0609(17) 0.097(2) 0.0524(18) 0.0165(16) 0.0003(13) -0.0152(17)
N1 0.101(3) 0.058(3) 0.038(3) -0.001(2) -0.010(2) -0.006(2)
O1 0.083(2) 0.085(3) 0.036(2) -0.0048(18) 0.0117(18) 0.0190(19)
O2 0.069(2) 0.080(2) 0.060(3) 0.0116(19) -0.0103(18) -0.0147(18)
S1 0.0577(7) 0.0633(7) 0.0338(6) 0.0038(6) 0.0016(6) 0.0018(7)

loop_
_atom_type_symbol
_atom_type_description
_atom_type_scat_dispersion_real
_atom_type_scat_dispersion_imag
_atom_type_scat_source
C C 0.0033 0.0016 'International Tables Vol C Tables 4.2.6.8 and 6.1.1.4'
H H 0 0 'International Tables Vol C Tables 4.2.6.8 and 6.1.1.4'
Cl Cl 0.1484 0.1585 'International Tables Vol C Tables 4.2.6.8 and 6.1.1.4'
F F 0.0171 0.0103 'International Tables Vol C Tables 4.2.6.8 and 6.1.1.4'
N N 0.0061 0.0033 'International Tables Vol C Tables 4.2.6.8 and 6.1.1.4'
O O 0.0106 0.006 'International Tables Vol C Tables 4.2.6.8 and 6.1.1.4'
S S 0.1246 0.1234 'International Tables Vol C Tables 4.2.6.8 and 6.1.1.4'

loop_
_geom_angle_atom_site_label_1
_geom_angle_atom_site_label_2
_geom_angle_atom_site_label_3
_geom_angle
_geom_angle_site_symmetry_1
_geom_angle_site_symmetry_3
_geom_angle_publ_flag
N1 C1 C2 118.9(4) . . ?
N1 C1 C6 124.5(4) . . ?
C2 C1 C6 116.6(4) . . ?
C3 C2 C1 121.6(4) . . ?
C3 C2 H2 119.2 . . ?
C1 C2 H2 119.2 . . ?
C2 C3 C4 122.6(4) . . ?
C2 C3 Cl1 119.0(4) . . ?
C4 C3 Cl1 118.4(4) . . ?
C3 C4 C5 116.8(4) . . ?
C3 C4 H4 121.6 . . ?
C5 C4 H4 121.6 . . ?
C4 C5 C6 123.1(5) . . ?
C4 C5 H5 118.4 . . ?
C6 C5 H5 118.4 . . ?
C5 C6 C1 119.3(4) . . ?
C5 C6 C7 117.6(4) . . ?
C1 C6 C7 123.1(4) . . ?
F1 C7 F2 105.7(4) . . ?
F1 C7 C6 113.3(4) . . ?
F2 C7 C6 113.9(4) . . ?
F1 C7 S1 104.9(3) . . ?
F2 C7 S1 106.1(3) . . ?
C6 C7 S1 112.2(3) . . ?
C13 C8 C9 122.1(5) . . ?
C13 C8 S1 119.1(4) . . ?
C9 C8 S1 118.7(4) . . ?
C8 C9 C10 117.2(5) . . ?
C8 C9 H9 121.4 . . ?
C10 C9 H9 121.4 . . ?
C11 C10 C9 121.0(6) . . ?
C11 C10 H10 119.5 . . ?
C9 C10 H10 119.5 . . ?
C10 C11 C12 120.8(5) . . ?
C10 C11 H11 119.6 . . ?
C12 C11 H11 119.6 . . ?
C11 C12 C13 120.3(5) . . ?
C11 C12 H12 119.9 . . ?
C13 C12 H12 119.9 . . ?
C8 C13 C12 118.5(5) . . ?
C8 C13 H13 120.7 . . ?
C12 C13 H13 120.7 . . ?
C1 N1 H1A 120 . . ?
C1 N1 H1B 120 . . ?
H1A N1 H1B 120 . . ?
O1 S1 O2 120.0(2) . . ?
O1 S1 C8 108.7(2) . . ?
O2 S1 C8 110.9(2) . . ?
O1 S1 C7 105.6(2) . . ?
O2 S1 C7 104.9(2) . . ?
C8 S1 C7 105.7(2) . . ?

loop_
_geom_bond_atom_site_label_1
_geom_bond_atom_site_label_2
_geom_bond_distance
_geom_bond_site_symmetry_2
_geom_bond_publ_flag
C1 N1 1.350(5) . ?
C1 C2 1.398(6) . ?
C1 C6 1.427(6) . ?
C2 C3 1.354(6) . ?
C2 H2 0.93 . ?
C3 C4 1.374(7) . ?
C3 Cl1 1.747(5) . ?
C4 C5 1.376(7) . ?
C4 H4 0.93 . ?
C5 C6 1.377(6) . ?
C5 H5 0.93 . ?
C6 C7 1.484(6) . ?
C7 F1 1.347(5) . ?
C7 F2 1.359(6) . ?
C7 S1 1.862(5) . ?
C8 C13 1.373(6) . ?
C8 C9 1.387(7) . ?
C8 S1 1.760(5) . ?
C9 C10 1.403(7) . ?
C9 H9 0.93 . ?
C10 C11 1.352(7) . ?
C10 H10 0.93 . ?
C11 C12 1.366(8) . ?
C11 H11 0.93 . ?
C12 C13 1.391(7) . ?
C12 H12 0.93 . ?
C13 H13 0.93 . ?
N1 H1A 0.86 . ?
N1 H1B 0.86 . ?
O1 S1 1.423(3) . ?
O2 S1 1.432(3) . ?

loop_
_geom_torsion_atom_site_label_1
_geom_torsion_atom_site_label_2
_geom_torsion_atom_site_label_3
_geom_torsion_atom_site_label_4
_geom_torsion
_geom_torsion_site_symmetry_1
_geom_torsion_site_symmetry_2
_geom_torsion_site_symmetry_3
_geom_torsion_site_symmetry_4
_geom_torsion_publ_flag
N1 C1 C2 C3 177.4(4) . . . . ?
C6 C1 C2 C3 -0.7(6) . . . . ?
C1 C2 C3 C4 -0.4(6) . . . . ?
C1 C2 C3 Cl1 177.5(3) . . . . ?
C2 C3 C4 C5 0.8(6) . . . . ?
Cl1 C3 C4 C5 -177.1(3) . . . . ?
C3 C4 C5 C6 0.0(7) . . . . ?
C4 C5 C6 C1 -1.0(7) . . . . ?
C4 C5 C6 C7 -179.6(4) . . . . ?
N1 C1 C6 C5 -176.7(4) . . . . ?
C2 C1 C6 C5 1.4(6) . . . . ?
N1 C1 C6 C7 1.9(6) . . . . ?
C2 C1 C6 C7 179.9(4) . . . . ?
C5 C6 C7 F1 -32.6(6) . . . . ?
C1 C6 C7 F1 148.8(4) . . . . ?
C5 C6 C7 F2 -153.5(4) . . . . ?
C1 C6 C7 F2 27.9(6) . . . . ?
C5 C6 C7 S1 85.9(4) . . . . ?
C1 C6 C7 S1 -92.6(5) . . . . ?
C13 C8 C9 C10 -0.1(7) . . . . ?
S1 C8 C9 C10 177.0(3) . . . . ?
C8 C9 C10 C11 0.1(7) . . . . ?
C9 C10 C11 C12 0.2(8) . . . . ?
C10 C11 C12 C13 -0.6(8) . . . . ?
C9 C8 C13 C12 -0.2(7) . . . . ?
S1 C8 C13 C12 -177.3(4) . . . . ?
C11 C12 C13 C8 0.5(8) . . . . ?
C13 C8 S1 O1 27.9(4) . . . . ?
C9 C8 S1 O1 -149.4(4) . . . . ?
C13 C8 S1 O2 161.8(4) . . . . ?
C9 C8 S1 O2 -15.5(4) . . . . ?
C13 C8 S1 C7 -85.1(4) . . . . ?
C9 C8 S1 C7 97.6(4) . . . . ?
F1 C7 S1 O1 -179.0(3) . . . . ?
F2 C7 S1 O1 -67.4(3) . . . . ?
C6 C7 S1 O1 57.6(4) . . . . ?
F1 C7 S1 O2 53.3(3) . . . . ?
F2 C7 S1 O2 164.9(3) . . . . ?
C6 C7 S1 O2 -70.1(4) . . . . ?
F1 C7 S1 C8 -63.9(4) . . . . ?
F2 C7 S1 C8 47.7(4) . . . . ?
C6 C7 S1 C8 172.7(3) . . . . ?
